data_7033689
loop_
_publ_author_name
'Feng, Chang'
'Sun, Jing-Wen'
'Yan, Peng-Fei'
'Li, Yu-Xin'
'Liu, Tian-Qi'
'Sun, Qing-Yan'
'Li, Guang-Ming'

_publ_section_title
;
 Color-tunable and white-light emission of one-dimensional
 l-di-2-thenoyltartaric acid mixed-lanthanide coordination polymers.
;
_journal_issue 10
_journal_name_full 'Dalton transactions (Cambridge, England : 2003)'
_journal_page_first 4640
_journal_page_last 4647
_journal_paper_doi 10.1039/c4dt03457k
_journal_volume 44
_journal_year 2015
_chemical_formula_moiety 'C48 H26 La2 O31 S6, C H4 O, H2 O '
_chemical_formula_sum 'C49 H56 La2 O33 S6'
_chemical_formula_weight 1618.93
_chemical_name_common La
_chemical_name_systematic 1#La
_space_group_IT_number 19
_symmetry_cell_setting orthorhombic
_symmetry_space_group_name_Hall 'P 2ac 2ab'
_symmetry_space_group_name_H-M 'P 21 21 21'
_atom_sites_solution_hydrogens geom
_atom_sites_solution_primary direct
_atom_sites_solution_secondary difmap
_audit_creation_method SHELXL-97
_audit_update_record
;
2015-01-15 deposited with the CCDC.
2015-01-19 downloaded from the CCDC.
;
_cell_angle_alpha 90.000(5)
_cell_angle_beta 90.000(5)
_cell_angle_gamma 90.000(5)
_cell_formula_units_Z 4
_cell_length_a 9.887(5)
_cell_length_b 22.183(5)
_cell_length_c 31.491(5)
_cell_measurement_reflns_used 29322
_cell_measurement_temperature 293(2)
_cell_measurement_theta_max 25
_cell_measurement_theta_min 3.36
_cell_volume 6907(4)
_computing_cell_refinement 'Bruker FRAMBO'
_computing_data_collection 'Bruker FRAMBO'
_computing_data_reduction 'Bruker SHELXTL'
_computing_molecular_graphics 'Bruker SHELXTL'
_computing_publication_material 'Bruker SHELXTL'
_computing_structure_refinement 'SHELXL-97 (Sheldrick, 1997)'
_computing_structure_solution 'Bruker SHELXTL'
_diffrn_ambient_temperature 293(2)
_diffrn_measured_fraction_theta_full 0.996
_diffrn_measured_fraction_theta_max 0.996
_diffrn_measurement_device_type 'multiwire proportional'
_diffrn_measurement_method 'phi and omega scans'
_diffrn_radiation_monochromator graphite
_diffrn_radiation_source 'fine-focus sealed tube'
_diffrn_radiation_type MoK\a
_diffrn_radiation_wavelength 0.71069
_diffrn_reflns_av_R_equivalents 0.0313
_diffrn_reflns_av_sigmaI/netI 0.0431
_diffrn_reflns_limit_h_max 11
_diffrn_reflns_limit_h_min -8
_diffrn_reflns_limit_k_max 25
_diffrn_reflns_limit_k_min -26
_diffrn_reflns_limit_l_max 37
_diffrn_reflns_limit_l_min -31
_diffrn_reflns_number 29322
_diffrn_reflns_theta_full 25.00
_diffrn_reflns_theta_max 25.00
_diffrn_reflns_theta_min 3.36
_exptl_absorpt_coefficient_mu 1.485
_exptl_absorpt_correction_T_max 0.824
_exptl_absorpt_correction_T_min 0.695
_exptl_absorpt_correction_type multi-scan
_exptl_absorpt_process_details sadabs(Sheldrick,1996)
_exptl_crystal_colour colorless
_exptl_crystal_density_diffrn 1.557
_exptl_crystal_density_method 'not measured'
_exptl_crystal_description block
_exptl_crystal_F_000 3200
_exptl_crystal_preparation Luminescent
_exptl_crystal_recrystallization_method 'Re-crystallisation from solvent: '
_exptl_crystal_size_max 0.3
_exptl_crystal_size_mid 0.21
_exptl_crystal_size_min 0.13
_refine_diff_density_max 1.394
_refine_diff_density_min -1.098
_refine_diff_density_rms 0.155
_refine_ls_abs_structure_details 'Flack H D (1983), Acta Cryst. A39, 876-881'
_refine_ls_abs_structure_Flack 0.03(3)
_refine_ls_extinction_method none
_refine_ls_goodness_of_fit_ref 1.209
_refine_ls_hydrogen_treatment constr
_refine_ls_matrix_type full
_refine_ls_number_parameters 818
_refine_ls_number_reflns 12170
_refine_ls_number_restraints 245
_refine_ls_restrained_S_all 1.211
_refine_ls_R_factor_all 0.0710
_refine_ls_R_factor_gt 0.0681
_refine_ls_shift/su_max 0.001
_refine_ls_shift/su_mean 0.000
_refine_ls_structure_factor_coef Fsqd
_refine_ls_weighting_details 'calc w=1/[\s^2^(Fo^2^)+(0.0519P)^2^+62.5136P] where P=(Fo^2^+2Fc^2^)/3'
_refine_ls_weighting_scheme calc
_refine_ls_wR_factor_gt 0.1643
_refine_ls_wR_factor_ref 0.1662
_reflns_number_gt 11664
_reflns_number_total 12170
_reflns_threshold_expression >2sigma(I)
_cod_data_source_file c4dt03457k1.cif
_cod_data_source_block 1#La
_cod_depositor_comments 'Adding full bibliography for 7033687--7033690.cif.'
_cod_original_sg_symbol_Hall ' P 2ac 2ab '
_cod_original_sg_symbol_H-M 'P 21 21 21 '
_cod_database_code 7033689

loop_
_symmetry_equiv_pos_as_xyz
'x, y, z'
'-x+1/2, -y, z+1/2'
'x+1/2, -y+1/2, -z'
'-x, y+1/2, -z+1/2'

loop_
_atom_site_label
_atom_site_type_symbol
_atom_site_fract_x
_atom_site_fract_y
_atom_site_fract_z
_atom_site_U_iso_or_equiv
_atom_site_adp_type
_atom_site_occupancy
_atom_site_symmetry_multiplicity
_atom_site_calc_flag
_atom_site_refinement_flags
C1 C 0.3064(17) -0.0769(8) 0.9124(5) 0.073(5) Uani 1 1 d .
C2 C 0.4211(18) -0.0540(9) 0.9248(5) 0.074(5) Uani 1 1 d .
C4 C 0.4493(12) -0.0646(5) 0.8515(4) 0.037(3) Uani 1 1 d .
C5 C 0.5023(10) -0.0666(5) 0.8077(3) 0.029(2) Uani 1 1 d .
C6 C 0.6190(9) -0.0114(5) 0.7312(3) 0.024(2) Uani 1 1 d .
C7 C 0.6952(9) -0.0474(4) 0.7655(3) 0.020(2) Uani 1 1 d .
H7 H 0.6991 -0.0899 0.7571 0.024 Uiso 1 1 calc R
C8 C 0.8391(10) -0.0246(4) 0.7743(3) 0.0187(19) Uani 1 1 d .
H8 H 0.8364 0.0178 0.7831 0.022 Uiso 1 1 calc R
C9 C 0.9435(11) -0.0333(5) 0.7389(3) 0.026(2) Uani 1 1 d .
C10 C 0.8925(14) -0.0405(7) 0.8482(5) 0.051(3) Uani 1 1 d .
C11 C 0.9115(10) -0.0883(6) 0.8791(3) 0.038(3) Uani 1 1 d .
C15 C 0.725(3) -0.2138(11) 0.7237(10) 0.151(12) Uani 1 1 d U
H15A H 0.8022 -0.2321 0.7105 0.181 Uiso 1 1 calc R
H15B H 0.6530 -0.2427 0.7256 0.181 Uiso 1 1 calc R
H15C H 0.7486 -0.2001 0.7516 0.181 Uiso 1 1 calc R
C16 C 0.717(2) -0.2452(9) 0.6032(7) 0.097(5) Uani 1 1 d U
H16A H 0.6465 -0.2486 0.6241 0.117 Uiso 1 1 calc R
H16B H 0.7673 -0.2821 0.6022 0.117 Uiso 1 1 calc R
H16C H 0.6773 -0.2374 0.5759 0.117 Uiso 1 1 calc R
C17 C 0.696(3) -0.0357(11) 0.5359(8) 0.112(7) Uani 1 1 d U
H17A H 0.6514 -0.0065 0.5534 0.168 Uiso 1 1 calc R
H17B H 0.6305 -0.0561 0.5186 0.168 Uiso 1 1 calc R
H17C H 0.7607 -0.0158 0.5180 0.168 Uiso 1 1 calc R
C19 C 0.527(2) -0.1853(8) 0.4428(6) 0.087(5) Uani 1 1 d DU
C20 C 0.5052(19) -0.1335(9) 0.4206(5) 0.080(5) Uani 1 1 d DU
C21 C 0.3744(14) -0.1220(6) 0.4825(4) 0.048(3) Uani 1 1 d DU
C23 C 0.2839(13) -0.0961(5) 0.5155(4) 0.039(3) Uani 1 1 d .
C24 C 0.4388(11) -0.0870(6) 0.6225(3) 0.033(2) Uani 1 1 d .
C25 C 0.3008(10) -0.1169(5) 0.6255(3) 0.031(2) Uani 1 1 d .
H25 H 0.2546 -0.1017 0.6509 0.037 Uiso 1 1 calc R
C26 C 0.2154(10) -0.1034(4) 0.5875(3) 0.025(2) Uani 1 1 d .
H26 H 0.2081 -0.0596 0.5845 0.030 Uiso 1 1 calc R
C27 C 0.0738(10) -0.1294(5) 0.5913(4) 0.035(3) Uani 1 1 d .
C29 C 0.5747(16) 0.1240(7) 0.5682(5) 0.065(4) Uani 1 1 d .
H29A H 0.5263 0.1492 0.5486 0.077 Uiso 1 1 calc R
H29B H 0.6427 0.1016 0.5532 0.077 Uiso 1 1 calc R
H29C H 0.6169 0.1487 0.5894 0.077 Uiso 1 1 calc R
C31 C -0.2106(14) 0.2660(6) 0.4764(5) 0.055(3) Uani 1 1 d U
C32 C -0.1186(12) 0.1965(6) 0.5289(4) 0.038(3) Uani 1 1 d U
C33 C -0.2515(14) 0.2826(6) 0.5152(5) 0.056(3) Uani 1 1 d U
C34 C -0.0437(11) 0.1481(4) 0.5490(3) 0.026(2) Uani 1 1 d U
C35 C -0.0845(16) 0.1517(6) 0.7178(4) 0.049(3) Uani 1 1 d U
C36 C -0.0918(14) 0.2110(6) 0.7368(5) 0.055(3) Uani 1 1 d U
C38 C -0.080(2) 0.2955(10) 0.7825(7) 0.087(5) Uani 1 1 d U
C39 C -0.1135(19) 0.3220(8) 0.7464(7) 0.080(5) Uani 1 1 d U
C40 C 0.1520(11) 0.1184(5) 0.6229(3) 0.028(2) Uani 1 1 d .
C41 C -0.0726(9) 0.0933(4) 0.6563(3) 0.0205(19) Uani 1 1 d .
H41 H -0.0240 0.0653 0.6749 0.025 Uiso 1 1 calc R
C42 C 0.0053(9) 0.0990(4) 0.6149(3) 0.0195(19) Uani 1 1 d .
H42 H 0.0035 0.0606 0.5996 0.023 Uiso 1 1 calc R
C44 C 0.507(2) 0.2251(9) 0.6664(7) 0.102(6) Uani 1 1 d U
H44A H 0.4797 0.2378 0.6942 0.153 Uiso 1 1 calc R
H44B H 0.4890 0.2566 0.6463 0.153 Uiso 1 1 calc R
H44C H 0.6025 0.2165 0.6665 0.153 Uiso 1 1 calc R
C46 C -0.2153(10) 0.0683(4) 0.6485(3) 0.0188(19) Uani 1 1 d U
C47 C 0.3638(11) -0.2055(7) 0.6636(5) 0.052(4) Uani 1 1 d .
C48 C 0.3659(15) -0.2695(6) 0.6639(5) 0.088(6) Uani 1 1 d DU
C50 C 0.339(2) -0.3724(7) 0.6424(7) 0.128(8) Uani 1 1 d DU
C51 C 0.390(3) -0.3779(7) 0.6815(7) 0.140(9) Uani 1 1 d DU
C54 C 0.212(3) 0.0692(10) 0.8334(7) 0.131(10) Uani 1 1 d .
H54A H 0.2911 0.0857 0.8468 0.196 Uiso 1 1 calc R
H54B H 0.1692 0.0412 0.8523 0.196 Uiso 1 1 calc R
H54C H 0.1503 0.1011 0.8266 0.196 Uiso 1 1 calc R
C56 C 0.218(2) 0.1334(10) 0.7338(7) 0.101(5) Uani 1 1 d U
H56A H 0.1816 0.1246 0.7614 0.121 Uiso 1 1 calc R
H56B H 0.1585 0.1184 0.7123 0.121 Uiso 1 1 calc R
H56C H 0.2286 0.1762 0.7307 0.121 Uiso 1 1 calc R
O1 O 0.4451(8) -0.0878(4) 0.7769(2) 0.0378(17) Uani 1 1 d .
O2 O 0.6267(7) -0.0424(3) 0.8058(2) 0.0279(16) Uani 1 1 d .
O1W O 0.3047(11) 0.0658(5) 0.5254(3) 0.066(3) Uani 1 1 d U
H103 H 0.2257 0.0801 0.5290 0.079 Uiso 1 1 d R
H104 H 0.2960 0.0295 0.5171 0.079 Uiso 1 1 d R
O3 O 0.5641(7) 0.0371(3) 0.7409(2) 0.0287(16) Uani 1 1 d .
O4 O 0.6110(7) -0.0330(3) 0.6935(2) 0.0262(16) Uani 1 1 d .
O5 O 0.9009(7) -0.0537(4) 0.7044(2) 0.0338(17) Uani 1 1 d .
O6 O 1.0596(8) -0.0218(4) 0.7472(2) 0.0420(19) Uani 1 1 d .
O7 O 0.8878(7) -0.0618(4) 0.8091(2) 0.0390(19) Uani 1 1 d .
O8 O 0.8800(11) 0.0113(5) 0.8569(3) 0.064(3) Uani 1 1 d .
O9 O 0.6808(9) -0.1630(4) 0.6984(3) 0.044(2) Uani 1 1 d U
O10 O 0.8076(10) -0.1954(4) 0.6147(4) 0.063(3) Uani 1 1 d U
O11 O 0.7645(11) -0.0787(5) 0.5623(3) 0.069(3) Uani 1 1 d U
O12 O 0.5404(8) -0.1207(4) 0.6211(3) 0.0400(19) Uani 1 1 d .
O13 O 0.4387(8) -0.0299(4) 0.6192(2) 0.0353(18) Uani 1 1 d .
O14 O 0.2139(12) -0.0514(5) 0.5098(3) 0.067(3) Uani 1 1 d .
O15 O 0.2864(8) -0.1270(3) 0.5509(2) 0.0331(17) Uani 1 1 d .
O16 O 0.0060(8) -0.1040(5) 0.6207(3) 0.049(2) Uani 1 1 d .
O17 O 0.0350(9) -0.1697(4) 0.5675(3) 0.057(3) Uani 1 1 d .
O18 O 0.3075(8) -0.1817(4) 0.6281(3) 0.040(2) Uani 1 1 d .
O19 O 0.3056(7) -0.0253(4) 0.7066(2) 0.0350(19) Uani 1 1 d .
H101 H 0.3585 -0.0370 0.7263 0.042 Uiso 1 1 d R
H102 H 0.2357 -0.0103 0.7183 0.042 Uiso 1 1 d R
O20 O 0.4855(9) 0.0844(5) 0.5874(3) 0.058(3) Uani 1 1 d .
O23 O 0.0342(9) 0.1149(4) 0.5309(2) 0.0390(19) Uani 1 1 d .
O24 O -0.0678(7) 0.1455(3) 0.5905(2) 0.0233(15) Uani 1 1 d .
O25 O -0.0776(7) 0.1507(3) 0.6765(2) 0.0257(15) Uani 1 1 d U
O26 O -0.0992(13) 0.1038(4) 0.7392(3) 0.068(3) Uani 1 1 d U
O27 O 0.2186(7) 0.0774(3) 0.6416(3) 0.0335(17) Uani 1 1 d .
O28 O 0.1929(7) 0.1685(3) 0.6123(2) 0.0329(18) Uani 1 1 d .
O30 O 0.4311(10) 0.1697(4) 0.6541(4) 0.061(3) Uani 1 1 d .
O31 O -0.2178(8) 0.0187(3) 0.6279(2) 0.0303(16) Uani 1 1 d .
O32 O -0.3137(6) 0.0951(3) 0.6632(3) 0.0324(17) Uani 1 1 d .
O33 O 0.4030(9) -0.1742(5) 0.6936(3) 0.056(3) Uani 1 1 d .
O34 O 0.3354(11) 0.1077(4) 0.7300(3) 0.060(2) Uani 1 1 d U
O35 O 0.2494(15) 0.0397(5) 0.7966(4) 0.089(4) Uani 1 1 d .
H302 H 0.1979 0.0236 0.7782 0.106 Uiso 1 1 d R
La1 La 0.44844(6) 0.05610(3) 0.667248(19) 0.02643(15) Uani 1 1 d U
La2 La 0.77127(6) -0.08813(3) 0.643075(19) 0.02738(15) Uani 1 1 d .
C22A C 0.4030(13) -0.0826(6) 0.4384(3) 0.068(3) Uani 0.30 1 d P
C22B C 0.4526(7) -0.1891(3) 0.4895(2) 0.110(2) Uani 0.70 1 d P
S3A S 0.4030(13) -0.0826(6) 0.4384(3) 0.068(3) Uani 0.30 1 d P
S3B S 0.4526(7) -0.1891(3) 0.4895(2) 0.110(2) Uani 0.70 1 d P
C30A C -0.2074(9) 0.2455(4) 0.5544(4) 0.065(3) Uani 0.33 1 d P
C30B C -0.1104(5) 0.2032(3) 0.47411(15) 0.0685(15) Uani 0.67 1 d P
S4B S -0.1104(5) 0.2032(3) 0.47411(15) 0.0685(15) Uani 0.67 1 d P
S4A S -0.2074(9) 0.2455(4) 0.5544(4) 0.065(3) Uani 0.33 1 d P
C37A C -0.0674(13) 0.2251(5) 0.7860(4) 0.071(3) Uani 0.30 1 d P
C37B C -0.1269(7) 0.2724(2) 0.7054(2) 0.0897(19) Uani 0.70 1 d P
S5B S -0.1269(7) 0.2724(2) 0.7054(2) 0.0897(19) Uani 0.70 1 d P
S5A S -0.0674(13) 0.2251(5) 0.7860(4) 0.071(3) Uani 0.30 1 d P
C49A C 0.3193(19) -0.3067(5) 0.6252(6) 0.118(9) Uani 0.25 1 d PD
C49B C 0.4219(6) -0.3128(3) 0.70473(18) 0.0954(19) Uani 0.75 1 d PD
S6B S 0.4219(6) -0.3128(3) 0.70473(18) 0.0954(19) Uani 0.75 1 d P
S6A S 0.3193(19) -0.3067(5) 0.6252(6) 0.118(9) Uani 0.25 1 d P
C3A C 0.5307(10) -0.0436(4) 0.8913(2) 0.057(2) Uani 0.33 1 d P
C3B C 0.2889(5) -0.0894(3) 0.86024(16) 0.0706(13) Uani 0.67 1 d P
S1B S 0.2889(5) -0.0894(3) 0.86024(16) 0.0706(13) Uani 0.67 1 d P
S1A S 0.5307(10) -0.0436(4) 0.8913(2) 0.057(2) Uani 0.33 1 d P
C97 C 0.941(2) -0.1476(8) 0.9426(5) 0.069(5) Uani 1 1 d .
C98 C 0.931(2) -0.1876(8) 0.9077(6) 0.084(6) Uani 1 1 d .
C99A C 0.9040(10) -0.1558(5) 0.8684(4) 0.101(4) Uani 0.40 1 d P
C99B C 0.9290(7) -0.0765(3) 0.93163(16) 0.0703(16) Uani 0.60 1 d P
S2B S 0.9290(7) -0.0765(3) 0.93163(16) 0.0703(16) Uani 0.60 1 d P
S2A S 0.9040(10) -0.1558(5) 0.8684(4) 0.101(4) Uani 0.40 1 d P

loop_
_atom_site_aniso_label
_atom_site_aniso_U_11
_atom_site_aniso_U_22
_atom_site_aniso_U_33
_atom_site_aniso_U_23
_atom_site_aniso_U_13
_atom_site_aniso_U_12
C1 0.066(11) 0.104(14) 0.049(8) 0.025(8) 0.029(8) 0.009(10)
C2 0.066(11) 0.105(13) 0.051(8) 0.014(9) 0.016(8) 0.010(11)
C4 0.028(5) 0.046(6) 0.038(6) 0.011(5) 0.016(5) 0.001(5)
C5 0.020(5) 0.036(6) 0.030(5) 0.012(5) 0.002(4) 0.000(4)
C6 0.010(4) 0.040(6) 0.021(5) 0.012(4) 0.007(4) -0.005(4)
C7 0.021(5) 0.027(5) 0.013(4) 0.007(4) 0.001(4) -0.004(4)
C8 0.020(5) 0.017(4) 0.020(5) 0.008(4) 0.001(4) 0.005(4)
C9 0.017(5) 0.034(5) 0.027(5) 0.008(4) -0.003(5) 0.007(5)
C10 0.039(7) 0.055(9) 0.059(9) 0.004(7) -0.005(6) -0.003(6)
C11 0.020(5) 0.066(8) 0.030(6) 0.014(6) -0.003(4) 0.006(6)
C15 0.079(15) 0.116(18) 0.26(3) 0.084(18) -0.03(2) 0.017(14)
C16 0.097(6) 0.097(6) 0.098(6) -0.0005(10) 0.0001(10) -0.0007(10)
C17 0.112(7) 0.112(7) 0.112(7) 0.0000(10) -0.0003(10) 0.0002(10)
C19 0.084(13) 0.111(13) 0.066(10) -0.006(8) 0.021(10) -0.017(11)
C20 0.075(11) 0.112(12) 0.052(9) -0.009(8) 0.007(8) -0.007(10)
C21 0.060(8) 0.056(8) 0.028(6) 0.001(5) -0.003(6) -0.014(7)
C23 0.046(7) 0.035(6) 0.038(6) 0.000(5) 0.007(6) 0.001(6)
C24 0.024(6) 0.052(7) 0.022(5) -0.002(5) -0.001(4) -0.014(6)
C25 0.019(6) 0.053(7) 0.022(5) 0.006(5) 0.001(4) -0.002(5)
C26 0.016(5) 0.024(5) 0.035(5) -0.006(4) 0.006(4) -0.002(4)
C27 0.008(5) 0.054(7) 0.042(6) -0.003(6) -0.003(5) 0.000(5)
C29 0.059(10) 0.085(11) 0.050(8) 0.035(8) -0.008(7) -0.018(8)
C31 0.038(7) 0.059(8) 0.067(7) 0.046(7) -0.017(6) -0.014(6)
C32 0.027(6) 0.046(7) 0.040(6) 0.025(5) -0.012(5) -0.008(5)
C33 0.036(8) 0.052(7) 0.081(8) 0.033(7) -0.016(7) -0.005(6)
C34 0.021(4) 0.028(5) 0.029(5) 0.012(4) 0.001(4) -0.006(4)
C35 0.069(9) 0.042(6) 0.036(5) 0.001(5) 0.006(6) 0.007(6)
C36 0.049(8) 0.046(6) 0.071(8) -0.016(6) 0.015(7) 0.000(6)
C38 0.076(8) 0.098(9) 0.088(8) -0.024(7) 0.023(7) 0.003(7)
C39 0.072(8) 0.068(7) 0.099(8) -0.019(6) 0.015(7) -0.007(7)
C40 0.021(5) 0.042(6) 0.020(5) 0.014(5) 0.005(4) 0.002(5)
C41 0.017(5) 0.023(4) 0.021(4) 0.010(4) 0.001(4) 0.001(4)
C42 0.018(4) 0.009(4) 0.031(5) 0.004(4) -0.006(4) -0.003(3)
C44 0.095(10) 0.097(9) 0.114(10) -0.017(8) -0.013(8) -0.011(8)
C46 0.018(2) 0.019(2) 0.019(2) 0.0014(10) -0.0005(10) 0.0003(10)
C47 0.017(5) 0.095(11) 0.045(8) 0.041(8) 0.000(6) 0.006(6)
C48 0.041(8) 0.087(11) 0.135(15) 0.083(11) -0.023(9) -0.027(8)
C50 0.102(14) 0.099(13) 0.184(19) 0.053(15) -0.071(15) -0.035(12)
C51 0.120(16) 0.107(14) 0.19(2) 0.073(15) -0.084(15) -0.065(13)
C54 0.16(2) 0.119(19) 0.116(17) -0.029(15) 0.075(18) -0.009(17)
C56 0.101(5) 0.101(5) 0.101(5) -0.0004(10) 0.0005(10) 0.0008(10)
O1 0.027(4) 0.051(4) 0.036(4) 0.005(4) 0.005(4) -0.007(4)
O2 0.017(3) 0.041(4) 0.026(4) 0.010(3) -0.001(3) -0.002(3)
O1W 0.065(6) 0.068(6) 0.064(5) -0.002(5) -0.008(5) -0.001(5)
O3 0.017(3) 0.035(4) 0.034(4) 0.009(3) -0.003(3) 0.005(3)
O4 0.017(3) 0.045(4) 0.017(3) 0.011(3) 0.000(3) 0.001(3)
O5 0.015(3) 0.055(5) 0.032(4) 0.002(4) 0.002(3) 0.002(4)
O6 0.022(4) 0.068(6) 0.036(4) -0.008(4) -0.002(4) -0.004(4)
O7 0.020(4) 0.074(6) 0.022(4) 0.004(4) -0.006(3) 0.010(4)
O8 0.076(7) 0.065(7) 0.051(6) -0.008(5) -0.012(6) -0.006(5)
O9 0.037(4) 0.042(4) 0.052(5) 0.000(4) -0.003(4) -0.002(4)
O10 0.044(6) 0.050(5) 0.095(8) -0.028(5) 0.022(5) -0.004(4)
O11 0.060(6) 0.113(9) 0.035(5) -0.005(5) 0.004(5) -0.023(6)
O12 0.014(4) 0.064(5) 0.042(4) -0.005(4) 0.001(4) -0.003(4)
O13 0.026(4) 0.053(5) 0.026(4) 0.001(3) -0.005(4) -0.012(4)
O14 0.102(9) 0.057(6) 0.042(5) 0.001(4) -0.008(5) 0.034(6)
O15 0.028(4) 0.043(4) 0.028(4) -0.004(3) 0.005(3) 0.006(3)
O16 0.014(4) 0.083(7) 0.051(5) -0.024(5) -0.003(4) -0.003(4)
O17 0.032(5) 0.078(6) 0.059(6) -0.043(5) 0.005(5) -0.009(5)
O18 0.022(4) 0.053(5) 0.044(5) 0.011(4) -0.006(3) -0.015(3)
O19 0.017(4) 0.061(5) 0.027(4) 0.016(4) 0.012(3) 0.001(3)
O20 0.045(5) 0.068(6) 0.062(6) 0.040(5) -0.011(4) -0.022(5)
O23 0.046(5) 0.044(4) 0.027(4) 0.012(3) 0.002(4) 0.009(4)
O24 0.019(4) 0.031(4) 0.020(3) 0.012(3) -0.007(3) 0.003(3)
O25 0.022(4) 0.025(3) 0.030(3) 0.004(3) 0.002(3) -0.004(3)
O26 0.103(7) 0.050(5) 0.051(5) 0.007(4) 0.012(5) -0.001(5)
O27 0.014(3) 0.035(4) 0.052(4) 0.019(4) -0.005(4) 0.001(3)
O28 0.017(4) 0.040(4) 0.042(4) 0.021(4) -0.003(3) -0.006(3)
O30 0.047(6) 0.039(5) 0.096(8) 0.010(5) -0.001(6) -0.015(4)
O31 0.023(4) 0.048(4) 0.020(3) 0.007(3) 0.000(3) -0.007(3)
O32 0.009(3) 0.039(4) 0.050(4) 0.011(4) -0.004(3) -0.004(3)
O33 0.035(5) 0.099(8) 0.035(5) 0.014(5) -0.009(4) -0.016(5)
O34 0.060(3) 0.060(3) 0.060(3) -0.0005(10) 0.0001(10) 0.0005(10)
O35 0.095(10) 0.091(9) 0.079(8) -0.036(7) 0.008(8) -0.013(8)
La1 0.0118(2) 0.0320(3) 0.0356(3) 0.0137(3) -0.0049(3) -0.0004(2)
La2 0.0146(3) 0.0358(3) 0.0318(3) -0.0021(3) 0.0004(2) -0.0024(2)
C22A 0.093(8) 0.084(7) 0.028(4) -0.012(5) 0.023(5) 0.001(6)
C22B 0.081(4) 0.129(6) 0.120(5) -0.016(4) 0.036(4) 0.011(4)
S3A 0.093(8) 0.084(7) 0.028(4) -0.012(5) 0.023(5) 0.001(6)
S3B 0.081(4) 0.129(6) 0.120(5) -0.016(4) 0.036(4) 0.011(4)
C30A 0.040(5) 0.048(5) 0.108(8) 0.053(5) -0.022(5) -0.004(4)
C30B 0.056(3) 0.098(4) 0.051(3) 0.042(3) -0.009(2) 0.010(3)
S4B 0.056(3) 0.098(4) 0.051(3) 0.042(3) -0.009(2) 0.010(3)
S4A 0.040(5) 0.048(5) 0.108(8) 0.053(5) -0.022(5) -0.004(4)
C37A 0.073(8) 0.072(7) 0.068(7) -0.030(6) 0.026(6) -0.012(6)
C37B 0.094(4) 0.041(2) 0.134(5) -0.003(3) 0.035(4) -0.005(3)
S5B 0.094(4) 0.041(2) 0.134(5) -0.003(3) 0.035(4) -0.005(3)
S5A 0.073(8) 0.072(7) 0.068(7) -0.030(6) 0.026(6) -0.012(6)
C49A 0.110(13) 0.038(7) 0.21(2) 0.038(9) -0.095(14) -0.036(8)
C49B 0.081(4) 0.115(4) 0.090(4) 0.065(3) -0.011(3) -0.007(3)
S6B 0.081(4) 0.115(4) 0.090(4) 0.065(3) -0.011(3) -0.007(3)
S6A 0.110(13) 0.038(7) 0.21(2) 0.038(9) -0.095(14) -0.036(8)
C3A 0.064(6) 0.074(6) 0.034(4) 0.015(4) 0.025(4) 0.005(5)
C3B 0.050(2) 0.095(3) 0.066(3) 0.020(3) 0.028(2) -0.006(3)
S1B 0.050(2) 0.095(3) 0.066(3) 0.020(3) 0.028(2) -0.006(3)
S1A 0.064(6) 0.074(6) 0.034(4) 0.015(4) 0.025(4) 0.005(5)
C97 0.081(12) 0.083(11) 0.042(8) 0.020(7) -0.005(9) 0.023(10)
C98 0.102(15) 0.082(12) 0.068(11) 0.000(9) -0.042(11) 0.015(11)
C99A 0.061(6) 0.119(8) 0.122(9) 0.083(7) 0.026(6) 0.030(5)
C99B 0.081(4) 0.084(4) 0.046(3) 0.004(2) -0.010(3) 0.018(3)
S2B 0.081(4) 0.084(4) 0.046(3) 0.004(2) -0.010(3) 0.018(3)
S2A 0.061(6) 0.119(8) 0.122(9) 0.083(7) 0.026(6) 0.030(5)

loop_
_atom_type_symbol
_atom_type_description
_atom_type_scat_dispersion_real
_atom_type_scat_dispersion_imag
_atom_type_scat_source
C C 0.0033 0.0016 'International Tables Vol C Tables 4.2.6.8 and 6.1.1.4'
H H 0.0000 0.0000 'International Tables Vol C Tables 4.2.6.8 and 6.1.1.4'
N N 0.0061 0.0033 'International Tables Vol C Tables 4.2.6.8 and 6.1.1.4'
O O 0.0106 0.0060 'International Tables Vol C Tables 4.2.6.8 and 6.1.1.4'
La La -0.2871 2.4523 'International Tables Vol C Tables 4.2.6.8 and 6.1.1.4'
S S 0.1246 0.1234 'International Tables Vol C Tables 4.2.6.8 and 6.1.1.4'

loop_
_geom_angle_atom_site_label_1
_geom_angle_atom_site_label_2
_geom_angle_atom_site_label_3
_geom_angle
_geom_angle_site_symmetry_1
_geom_angle_site_symmetry_3
C2 C1 C3B 116.8(12) . .
C1 C2 C3A 117.8(14) . .
C5 C4 C3A 125.2(9) . .
C5 C4 C3B 118.2(9) . .
C3A C4 C3B 116.6(7) . .
O1 C5 O2 123.0(10) . .
O1 C5 C4 126.2(10) . .
O2 C5 C4 110.7(9) . .
O3 C6 O4 121.6(9) . .
O3 C6 C7 119.3(9) . .
O4 C6 C7 119.1(9) . .
O3 C6 La1 59.4(5) . .
O4 C6 La1 62.2(5) . .
C7 C6 La1 175.4(6) . .
O2 C7 C8 104.4(7) . .
O2 C7 C6 110.4(7) . .
C8 C7 C6 114.2(7) . .
O7 C8 C9 104.8(7) . .
O7 C8 C7 104.9(7) . .
C9 C8 C7 116.8(8) . .
O6 C9 O5 125.8(10) . .
O6 C9 C8 117.3(9) . .
O5 C9 C8 116.9(9) . .
O8 C10 O7 123.9(13) . .
O8 C10 C11 124.4(14) . .
O7 C10 C11 111.7(12) . .
C10 C11 C99A 123.9(11) . .
C10 C11 C99B 123.9(11) . .
C99A C11 C99B 111.9(8) . .
C20 C19 C22B 115.7(14) . .
C19 C20 C22A 120.6(14) . .
C23 C21 C22A 118.8(11) . .
C23 C21 C22B 121.6(9) . .
C22A C21 C22B 119.6(9) . .
O14 C23 O15 124.2(11) . .
O14 C23 C21 123.4(11) . .
O15 C23 C21 112.4(10) . .
O12 C24 O13 126.3(11) . .
O12 C24 C25 117.5(11) . .
O13 C24 C25 116.0(11) . .
O18 C25 C26 105.6(8) . .
O18 C25 C24 113.4(9) . .
C26 C25 C24 111.7(8) . .
O15 C26 C25 106.9(8) . .
O15 C26 C27 111.8(8) . .
C25 C26 C27 112.5(9) . .
O17 C27 O16 126.9(10) . .
O17 C27 C26 121.2(10) . .
O16 C27 C26 111.9(9) . .
C33 C31 C30B 116.0(9) . .
C34 C32 C30A 124.1(10) . .
C34 C32 C30B 118.3(10) . .
C30A C32 C30B 117.7(7) . .
C31 C33 C30A 119.8(12) . .
O23 C34 O24 123.6(9) . .
O23 C34 C32 124.8(10) . .
O24 C34 C32 111.7(10) . .
O26 C35 O25 121.3(12) . .
O26 C35 C36 122.6(12) . .
O25 C35 C36 115.6(12) . .
C35 C36 C37A 124.9(13) . .
C35 C36 C37B 119.5(12) . .
C37A C36 C37B 115.7(9) . .
C39 C38 C37A 121.4(16) . .
C38 C39 C37B 112.7(15) . .
O28 C40 O27 127.1(10) . .
O28 C40 C42 121.4(9) . .
O27 C40 C42 111.4(8) . .
O25 C41 C42 109.0(7) . .
O25 C41 C46 111.3(7) . .
C42 C41 C46 111.1(7) . .
O24 C42 C41 104.9(7) . .
O24 C42 C40 110.6(7) . .
C41 C42 C40 111.3(8) . .
O32 C46 O31 126.2(9) . .
O32 C46 C41 119.5(8) . .
O31 C46 C41 114.2(8) . .
O33 C47 O18 122.8(14) . .
O33 C47 C48 123.5(12) . .
O18 C47 C48 113.6(14) . .
C47 C48 C49A 121.6(11) . .
C47 C48 C49B 125.1(12) . .
C49A C48 C49B 113.2(10) . .
C51 C50 C49A 116.6(15) . .
C50 C51 C49B 113.7(13) . .
C5 O2 C7 115.9(8) . .
C6 O3 La1 96.5(6) . .
C6 O4 La2 135.7(6) . .
C6 O4 La1 92.7(6) . .
La2 O4 La1 122.3(2) . .
C9 O5 La2 167.9(7) . .
C10 O7 C8 120.9(10) . .
C15 O9 La2 140.5(12) . .
C16 O10 La2 134.2(10) . .
C17 O11 La2 130.1(12) . .
C24 O12 La2 123.5(7) . .
C24 O13 La1 136.9(7) . .
C23 O15 C26 118.7(8) . .
C27 O16 La2 140.3(7) . 1_455
C47 O18 C25 116.9(10) . .
C29 O20 La1 131.5(9) . .
C34 O24 C42 117.0(8) . .
C35 O25 C41 117.7(8) . .
C40 O27 La1 140.4(6) . .
C44 O30 La1 137.3(11) . .
C46 O31 La2 138.0(6) . 1_455
C46 O32 La1 126.5(6) . 1_455
C56 O34 La1 131.5(12) . .
O13 La1 O27 84.9(3) . .
O13 La1 O32 106.0(3) . 1_655
O27 La1 O32 141.6(2) . 1_655
O13 La1 O34 144.8(3) . .
O27 La1 O34 76.2(3) . .
O32 La1 O34 107.3(3) 1_655 .
O13 La1 O30 131.9(3) . .
O27 La1 O30 72.3(3) . .
O32 La1 O30 73.5(3) 1_655 .
O34 La1 O30 69.7(3) . .
O13 La1 O19 74.4(3) . .
O27 La1 O19 77.8(2) . .
O32 La1 O19 140.4(2) 1_655 .
O34 La1 O19 72.7(3) . .
O30 La1 O19 136.3(3) . .
O13 La1 O20 66.3(3) . .
O27 La1 O20 76.6(3) . .
O32 La1 O20 74.8(3) 1_655 .
O34 La1 O20 134.5(3) . .
O30 La1 O20 67.5(3) . .
O19 La1 O20 134.4(3) . .
O13 La1 O3 116.1(2) . .
O27 La1 O3 136.5(2) . .
O32 La1 O3 72.0(2) 1_655 .
O34 La1 O3 64.9(3) . .
O30 La1 O3 109.3(3) . .
O19 La1 O3 72.8(2) . .
O20 La1 O3 145.9(2) . .
O13 La1 O4 68.7(2) . .
O27 La1 O4 143.0(2) . .
O32 La1 O4 73.0(2) 1_655 .
O34 La1 O4 110.9(3) . .
O30 La1 O4 144.8(3) . .
O19 La1 O4 70.6(2) . .
O20 La1 O4 112.9(3) . .
O3 La1 O4 49.2(2) . .
O13 La1 C6 92.7(3) . .
O27 La1 C6 146.1(2) . .
O32 La1 C6 71.4(2) 1_655 .
O34 La1 C6 87.2(3) . .
O30 La1 C6 129.3(3) . .
O19 La1 C6 69.0(2) . .
O20 La1 C6 132.9(3) . .
O3 La1 C6 24.1(2) . .
O4 La1 C6 25.1(3) . .
O31 La2 O5 80.0(3) 1_655 .
O31 La2 O16 92.4(3) 1_655 1_655
O5 La2 O16 77.0(3) . 1_655
O31 La2 O12 105.7(3) 1_655 .
O5 La2 O12 142.3(2) . .
O16 La2 O12 138.3(3) 1_655 .
O31 La2 O11 74.0(3) 1_655 .
O5 La2 O11 140.9(3) . .
O16 La2 O11 75.6(3) 1_655 .
O12 La2 O11 74.0(3) . .
O31 La2 O4 71.5(2) 1_655 .
O5 La2 O4 71.6(2) . .
O16 La2 O4 146.6(3) 1_655 .
O12 La2 O4 75.1(2) . .
O11 La2 O4 124.3(3) . .
O31 La2 O10 146.3(3) 1_655 .
O5 La2 O10 119.5(3) . .
O16 La2 O10 68.5(3) 1_655 .
O12 La2 O10 76.3(3) . .
O11 La2 O10 74.5(4) . .
O4 La2 O10 138.3(3) . .
O31 La2 O9 141.6(3) 1_655 .
O5 La2 O9 81.3(3) . .
O16 La2 O9 115.6(3) 1_655 .
O12 La2 O9 71.4(3) . .
O11 La2 O9 136.0(3) . .
O4 La2 O9 70.9(3) . .
O10 La2 O9 71.7(3) . .
C20 C22A C21 91.6(10) . .
C19 C22B C21 92.3(9) . .
C33 C30A C32 96.6(10) . .
C31 C30B C32 90.0(7) . .
C38 C37A C36 96.7(12) . .
C39 C37B C36 93.4(9) . .
C48 C49A C50 100.9(11) . .
C51 C49B C48 95.5(9) . .
C2 C3A C4 98.3(10) . .
C1 C3B C4 90.5(8) . .
C98 C97 C99B 116.0(11) . .
C97 C98 C99A 111.8(15) . .
C98 C99A C11 106.1(12) . .
C97 C99B C11 93.8(8) . .

loop_
_geom_bond_atom_site_label_1
_geom_bond_atom_site_label_2
_geom_bond_distance
_geom_bond_site_symmetry_2
C1 C2 1.30(2) .
C1 C3B 1.674(17) .
C2 C3A 1.532(17) .
C4 C5 1.476(15) .
C4 C3A 1.560(15) .
C4 C3B 1.701(12) .
C5 O1 1.216(13) .
C5 O2 1.343(12) .
C6 O3 1.243(12) .
C6 O4 1.283(12) .
C6 C7 1.540(13) .
C6 La1 3.023(10) .
C7 O2 1.444(11) .
C7 C8 1.535(13) .
C8 O7 1.453(11) .
C8 C9 1.533(14) .
C9 O6 1.204(13) .
C9 O5 1.251(13) .
C10 O8 1.189(16) .
C10 O7 1.319(16) .
C10 C11 1.451(18) .
C11 C99A 1.537(19) .
C11 C99B 1.683(12) .
C15 O9 1.44(2) .
C16 O10 1.47(2) .
C17 O11 1.43(2) .
C19 C20 1.361(16) .
C19 C22B 1.645(18) .
C20 C22A 1.62(2) .
C21 C23 1.488(17) .
C21 C22A 1.665(16) .
C21 C22B 1.691(16) .
C23 O14 1.222(15) .
C23 O15 1.310(13) .
C24 O12 1.253(15) .
C24 O13 1.270(14) .
C24 C25 1.519(15) .
C25 O18 1.441(14) .
C25 C26 1.495(14) .
C26 O15 1.447(12) .
C26 C27 1.518(14) .
C27 O17 1.227(14) .
C27 O16 1.276(14) .
C29 O20 1.384(15) .
C31 C33 1.34(2) .
C31 C30B 1.711(16) .
C32 C34 1.451(15) .
C32 C30A 1.611(17) .
C32 C30B 1.735(12) .
C33 C30A 1.548(15) .
C34 O23 1.208(13) .
C34 O24 1.329(12) .
C35 O26 1.267(16) .
C35 O25 1.305(14) .
C35 C36 1.446(18) .
C36 C37A 1.596(19) .
C36 C37B 1.719(17) .
C38 C39 1.32(3) .
C38 C37A 1.57(2) .
C39 C37B 1.701(19) .
C40 O28 1.228(13) .
C40 O27 1.269(12) .
C40 C42 1.534(14) .
C41 O25 1.424(11) .
C41 C42 1.518(13) .
C41 C46 1.535(13) .
C42 O24 1.476(10) .
C44 O30 1.49(2) .
C46 O32 1.231(11) .
C46 O31 1.278(11) .
C47 O33 1.233(18) .
C47 O18 1.357(14) .
C47 C48 1.42(2) .
C48 C49A 1.542(16) .
C48 C49B 1.696(12) .
C50 C51 1.337(17) .
C50 C49A 1.567(15) .
C51 C49B 1.651(16) .
C54 O35 1.38(2) .
C56 O34 1.29(2) .
O3 La1 2.619(7) .
O4 La2 2.554(7) .
O4 La1 2.678(7) .
O5 La2 2.439(7) .
O9 La2 2.569(9) .
O10 La2 2.568(9) .
O11 La2 2.554(9) .
O12 La2 2.492(8) .
O13 La1 2.437(8) .
O16 La2 2.450(8) 1_455
O19 La1 2.606(7) .
O20 La1 2.617(9) .
O27 La1 2.458(7) .
O30 La1 2.560(9) .
O31 La2 2.420(7) 1_455
O32 La1 2.508(6) 1_455
O34 La1 2.543(10) .
La1 O32 2.508(6) 1_655
La2 O31 2.420(7) 1_655
La2 O16 2.450(8) 1_655
C97 C98 1.42(2) .
C97 C99B 1.619(17) .
C98 C99A 1.448(19) .
